data_7132705
loop_
_publ_author_name
'Koch, Katelyn N.'
'Teo, Aaron J.'
'Wheeler, Kraig A.'

_publ_section_title
;
 Dual space divergence in small molecule quasiracemates: benzoyl leucine
 and phenylalanine assemblies.
;
_journal_issue 20
_journal_name_full 'Chemical communications (Cambridge, England)'
_journal_page_first 2800
_journal_page_last 2803
_journal_paper_doi 10.1039/d3cc06212k
_journal_volume 60
_journal_year 2024
_chemical_formula_moiety 'C16 H14 Cl N O3, C13 H16 Cl N O3'
_chemical_formula_sum 'C29 H30 Cl2 N2 O6'
_chemical_formula_weight 573.45
_space_group_crystal_system monoclinic
_space_group_IT_number 4
_space_group_name_Hall 'P 2yb'
_space_group_name_H-M_alt 'P 1 21 1'
_atom_sites_solution_hydrogens mixed
_audit_creation_date 2023-10-17
_audit_creation_method
;
Olex2 1.5
(compiled 2023.08.24 svn.re1ec1418 for OlexSys, GUI svn.r6817)
;
_audit_update_record
;
2023-12-08 deposited with the CCDC.	2024-02-12 downloaded from the CCDC.
;
_cell_angle_alpha 90
_cell_angle_beta 110.923(2)
_cell_angle_gamma 90
_cell_formula_units_Z 2
_cell_length_a 10.7438(4)
_cell_length_b 9.7103(3)
_cell_length_c 14.4644(5)
_cell_measurement_reflns_used 9919
_cell_measurement_temperature 100(2)
_cell_measurement_theta_max 72.03
_cell_measurement_theta_min 3.27
_cell_volume 1409.50(9)
_computing_cell_refinement 'SAINT+ V8.40B (Bruker AXS Inc., 2020)'
_computing_data_collection 'APEX4 Ver. 8.38A (Bruker-AXS, 2022)'
_computing_data_reduction 'SAINT+ Ve8.40B (Bruker-AXS, 2020)'
_computing_molecular_graphics 'Olex2 1.5 (Dolomanov et al., 2009)'
_computing_publication_material 'Olex2 1.5 (Dolomanov et al., 2009)'
_computing_structure_refinement 'XL  (Sheldrick, 2008)'
_computing_structure_solution 'XT (Sheldrick, 2018/2)'
_diffrn_ambient_temperature 100(2)
_diffrn_detector '100 \\times 140 mm^2^ CMOS sensor'
_diffrn_detector_area_resol_mean 7.9
_diffrn_detector_type 'Bruker PHOTON II'
_diffrn_measured_fraction_theta_full 1.000
_diffrn_measured_fraction_theta_max 1.000
_diffrn_measurement_device '\k-geometry four-circle diffractometer'
_diffrn_measurement_device_type 'Bruker D8 Venture'
_diffrn_measurement_method '\w and \f scans'
_diffrn_radiation_collimation 'focusing mirror'
_diffrn_radiation_detector 'Bruker PHOTON II'
_diffrn_radiation_monochromator 'multilayer mirror'
_diffrn_radiation_probe x-ray
_diffrn_radiation_type CuK\a
_diffrn_radiation_wavelength 1.54178
_diffrn_radiation_xray_symbol K-L~3~
_diffrn_reflns_av_R_equivalents 0.0486
_diffrn_reflns_av_unetI/netI 0.0338
_diffrn_reflns_Laue_measured_fraction_full 1.000
_diffrn_reflns_Laue_measured_fraction_max 1.000
_diffrn_reflns_limit_h_max 12
_diffrn_reflns_limit_h_min -13
_diffrn_reflns_limit_k_max 11
_diffrn_reflns_limit_k_min -10
_diffrn_reflns_limit_l_max 17
_diffrn_reflns_limit_l_min -17
_diffrn_reflns_number 28644
_diffrn_reflns_point_group_measured_fraction_full 0.986
_diffrn_reflns_point_group_measured_fraction_max 0.982
_diffrn_reflns_theta_full 67.679
_diffrn_reflns_theta_max 70.073
_diffrn_reflns_theta_min 3.271
_diffrn_source 'microfocus sealed X-ray tube'
_diffrn_source_type 'Incoatec I\mS 3.0'
_exptl_absorpt_coefficient_mu 2.451
_exptl_absorpt_correction_T_max 0.7536
_exptl_absorpt_correction_T_min 0.6335
_exptl_absorpt_correction_type multi-scan
_exptl_absorpt_process_details 'SADABS-2016/2 (Krause et al., 2015) was used for absorption correction.'
_exptl_crystal_colour 'clear colourless'
_exptl_crystal_colour_lustre clear
_exptl_crystal_colour_primary colourless
_exptl_crystal_density_diffrn 1.351
_exptl_crystal_density_method 'not measured'
_exptl_crystal_description Needle
_exptl_crystal_F_000 600
_exptl_crystal_recrystallization_method 'Re-crystallisation from solvent: MeOH'
_exptl_crystal_size_max 0.49
_exptl_crystal_size_mid 0.08
_exptl_crystal_size_min 0.052
_refine_diff_density_max 0.198
_refine_diff_density_min -0.211
_refine_diff_density_rms 0.038
_refine_ls_abs_structure_details
;
 Flack x determined using 2120 quotients [(I+)-(I-)]/[(I+)+(I-)]
 (Parsons, Flack and Wagner, Acta Cryst. B69 (2013) 249-259).
;
_refine_ls_abs_structure_Flack 0.050(6)
_refine_ls_extinction_method none
_refine_ls_goodness_of_fit_ref 1.040
_refine_ls_hydrogen_treatment mixed
_refine_ls_matrix_type full
_refine_ls_number_parameters 366
_refine_ls_number_reflns 5253
_refine_ls_number_restraints 1
_refine_ls_restrained_S_all 1.040
_refine_ls_R_factor_all 0.0315
_refine_ls_R_factor_gt 0.0278
_refine_ls_shift/su_max 0.001
_refine_ls_shift/su_mean 0.000
_refine_ls_structure_factor_coef Fsqd
_refine_ls_weighting_details 'w=1/[\s^2^(Fo^2^)+(0.0279P)^2^+0.3170P] where P=(Fo^2^+2Fc^2^)/3'
_refine_ls_weighting_scheme calc
_refine_ls_wR_factor_gt 0.0638
_refine_ls_wR_factor_ref 0.0658
_reflns_Friedel_coverage 0.848
_reflns_Friedel_fraction_full 0.971
_reflns_Friedel_fraction_max 0.962
_reflns_number_gt 4917
_reflns_number_total 5253
_reflns_threshold_expression 'I > 2\s(I)'
_cod_data_source_file d3cc06212k2.cif
_cod_data_source_block 21kaw46_a
_cod_depositor_comments
;
The following automatic conversions were performed:

data item '_diffrn_radiation_probe' value 'X-ray' was changed to
'x-ray' in accordance with the
/home/data/users/saulius/crontab/automatic-downloads/rss-feeds/RSC/lib/dictionaries/cif_core.dic
dictionary named 'cif_core.dic' version 2.4.2 last updated on
2011-04-26.

Automatic conversion script
Id: cif_fix_values 8170 2020-07-09 18:12:32Z antanas 

 Adding full bibliography for 7132699--7132715.cif.
;
_cod_database_code 7132705
_shelx_shelxl_version_number 2019/1
_shelx_space_group_comment
;
The symmetry employed for this shelxl refinement is uniquely defined
by the following loop, which should always be used as a source of
symmetry information in preference to the above space-group names.
They are only intended as comments.
;
_olex2_refinement_description
;
1. Fixed Uiso
 At 1.2 times of:
  All C(H) groups, All C(H,H) groups, All N(H) groups, All O(H) groups
 At 1.5 times of:
  All C(H,H,H) groups
2.a Ternary CH refined with riding coordinates:
 C9A(H9A), C9B(H9B), C11B(H11B)
2.b Secondary CH2 refined with riding coordinates:
 C10A(H10A,H10B), C10B(H10C,H10D)
2.c Aromatic/amide H refined with riding coordinates:
 C3A(H3A), C4A(H4A), C6A(H6A), C7A(H7A), C12A(H12A), C13A(H13A), C14A(H14A),
 C15A(H15A), C16A(H16A), C3B(H3B), C4B(H4B), C6B(H6B), C7B(H7B)
2.d Idealised Me refined as rotating group:
 C12B(H12B,H12C,H12D), C13B(H13B,H13C,H13D)
;
_olex2_submission_special_instructions 'No special instructions were received'

loop_
_space_group_symop_operation_xyz
'x, y, z'
'-x, y+1/2, -z'

loop_
_atom_site_label
_atom_site_type_symbol
_atom_site_fract_x
_atom_site_fract_y
_atom_site_fract_z
_atom_site_U_iso_or_equiv
_atom_site_adp_type
_atom_site_occupancy
_atom_site_site_symmetry_order
_atom_site_calc_flag
_atom_site_refinement_flags_posn
_atom_site_refinement_flags_adp
_atom_site_refinement_flags_occupancy
_atom_site_disorder_assembly
_atom_site_disorder_group
Cl1A Cl 0.87027(6) 1.08196(7) 0.67830(5) 0.02469(15) Uani 1 1 d . . . . .
O1A O 0.52123(17) 0.7704(2) 0.92218(12) 0.0176(4) Uani 1 1 d . . . . .
O2A O 0.34638(18) 0.4480(2) 0.94140(13) 0.0227(4) Uani 1 1 d . . . . .
H2A H 0.388(3) 0.384(4) 0.984(2) 0.027 Uiso 1 1 d . U . . .
O3A O 0.52514(17) 0.4496(2) 0.89621(12) 0.0175(4) Uani 1 1 d . . . . .
N1A N 0.4238(2) 0.6717(2) 0.77269(16) 0.0148(4) Uani 1 1 d . . . . .
H1A H 0.436(3) 0.647(3) 0.720(2) 0.018 Uiso 1 1 d . U . . .
C1A C 0.5140(2) 0.7567(3) 0.83494(18) 0.0150(5) Uani 1 1 d . . . . .
C2A C 0.6028(3) 0.8326(3) 0.79342(19) 0.0155(5) Uani 1 1 d . . . . .
C3A C 0.7257(3) 0.8786(3) 0.85781(18) 0.0170(5) Uani 1 1 d . . . . .
H3A H 0.752095 0.858732 0.926460 0.020 Uiso 1 1 calc R U . . .
C4A C 0.8103(3) 0.9533(3) 0.82321(18) 0.0194(6) Uani 1 1 d . . . . .
H4A H 0.894275 0.984554 0.867394 0.023 Uiso 1 1 calc R U . . .
C5A C 0.7694(3) 0.9815(3) 0.72233(19) 0.0189(6) Uani 1 1 d . . . . .
C6A C 0.6497(3) 0.9349(3) 0.65672(18) 0.0188(5) Uani 1 1 d . . . . .
H6A H 0.624728 0.953601 0.587998 0.023 Uiso 1 1 calc R U . . .
C7A C 0.5654(3) 0.8601(3) 0.69193(19) 0.0170(5) Uani 1 1 d . . . . .
H7A H 0.482328 0.827526 0.647143 0.020 Uiso 1 1 calc R U . . .
C8A C 0.4137(3) 0.4893(3) 0.88581(17) 0.0155(5) Uani 1 1 d . . . . .
C9A C 0.3345(2) 0.5911(3) 0.80658(16) 0.0149(5) Uani 1 1 d . . . . .
H9A H 0.285270 0.654824 0.835743 0.018 Uiso 1 1 calc R U . . .
C10A C 0.2326(3) 0.5156(3) 0.71735(18) 0.0169(5) Uani 1 1 d . . . . .
H10A H 0.281040 0.462937 0.682149 0.020 Uiso 1 1 calc R U . . .
H10B H 0.181498 0.449206 0.741732 0.020 Uiso 1 1 calc R U . . .
C11A C 0.1370(2) 0.6144(3) 0.64579(18) 0.0169(5) Uani 1 1 d . . . . .
C12A C 0.0159(3) 0.6463(3) 0.6564(2) 0.0219(6) Uani 1 1 d . . . . .
H12A H -0.006000 0.603550 0.707639 0.026 Uiso 1 1 calc R U . . .
C13A C -0.0729(3) 0.7388(3) 0.5938(2) 0.0253(6) Uani 1 1 d . . . . .
H13A H -0.154959 0.758304 0.602028 0.030 Uiso 1 1 calc R U . . .
C14A C -0.0416(3) 0.8030(3) 0.5190(2) 0.0250(6) Uani 1 1 d . . . . .
H14A H -0.101293 0.867872 0.476729 0.030 Uiso 1 1 calc R U . . .
C15A C 0.0773(3) 0.7715(3) 0.50672(19) 0.0245(6) Uani 1 1 d . . . . .
H15A H 0.098847 0.814819 0.455489 0.029 Uiso 1 1 calc R U . . .
C16A C 0.1651(3) 0.6772(3) 0.56860(19) 0.0205(6) Uani 1 1 d . . . . .
H16A H 0.245314 0.655144 0.558327 0.025 Uiso 1 1 calc R U . . .
Cl1B Cl 0.16445(6) -0.08223(7) 0.85702(5) 0.02548(16) Uani 1 1 d . . . . .
O1B O 0.48298(18) 0.2221(2) 0.58541(13) 0.0199(4) Uani 1 1 d . . . . .
O2B O 0.63547(19) 0.5321(2) 0.54080(13) 0.0214(4) Uani 1 1 d . . . . .
H2B H 0.595(3) 0.588(4) 0.501(2) 0.026 Uiso 1 1 d . U . . .
O3B O 0.46897(17) 0.5529(2) 0.59873(12) 0.0184(4) Uani 1 1 d . . . . .
N1B N 0.5783(2) 0.3345(2) 0.72886(16) 0.0162(5) Uani 1 1 d . . . . .
H1B H 0.573(3) 0.353(4) 0.781(2) 0.019 Uiso 1 1 d . U . . .
C1B C 0.4931(2) 0.2416(3) 0.67328(18) 0.0158(5) Uani 1 1 d . . . . .
C2B C 0.4115(3) 0.1621(3) 0.72041(19) 0.0159(5) Uani 1 1 d . . . . .
C3B C 0.2939(2) 0.0993(3) 0.66027(18) 0.0184(5) Uani 1 1 d . . . . .
H3B H 0.266163 0.108130 0.590397 0.022 Uiso 1 1 calc R U . . .
C4B C 0.2168(3) 0.0239(3) 0.70158(19) 0.0203(6) Uani 1 1 d . . . . .
H4B H 0.136972 -0.019605 0.660537 0.024 Uiso 1 1 calc R U . . .
C5B C 0.2583(3) 0.0134(3) 0.80333(19) 0.0185(5) Uani 1 1 d . . . . .
C6B C 0.3744(3) 0.0756(3) 0.86516(18) 0.0191(5) Uani 1 1 d . . . . .
H6B H 0.400639 0.067998 0.935019 0.023 Uiso 1 1 calc R U . . .
C7B C 0.4516(3) 0.1492(3) 0.82313(19) 0.0175(5) Uani 1 1 d . . . . .
H7B H 0.532211 0.191102 0.864484 0.021 Uiso 1 1 calc R U . . .
C8B C 0.5761(3) 0.5059(3) 0.60433(17) 0.0153(5) Uani 1 1 d . . . . .
C9B C 0.6616(2) 0.4150(3) 0.68897(17) 0.0152(5) Uani 1 1 d . . . . .
H9B H 0.715338 0.351144 0.663820 0.018 Uiso 1 1 calc R U . . .
C10B C 0.7565(2) 0.5087(3) 0.76925(18) 0.0168(5) Uani 1 1 d . . . . .
H10C H 0.778366 0.589765 0.736368 0.020 Uiso 1 1 calc R U . . .
H10D H 0.708551 0.542701 0.811803 0.020 Uiso 1 1 calc R U . . .
C11B C 0.8873(3) 0.4424(3) 0.83576(18) 0.0206(6) Uani 1 1 d . . . . .
H11B H 0.936145 0.409348 0.792686 0.025 Uiso 1 1 calc R U . . .
C12B C 0.8660(3) 0.3199(3) 0.8942(2) 0.0298(7) Uani 1 1 d . . . . .
H12B H 0.816316 0.349746 0.935846 0.045 Uiso 1 1 calc R U . . .
H12C H 0.952553 0.282763 0.936140 0.045 Uiso 1 1 calc R U . . .
H12D H 0.815331 0.248524 0.848274 0.045 Uiso 1 1 calc R U . . .
C13B C 0.9735(3) 0.5517(3) 0.9064(2) 0.0286(7) Uani 1 1 d . . . . .
H13B H 0.932136 0.578136 0.954165 0.043 Uiso 1 1 calc R U . . .
H13C H 0.980888 0.632836 0.868362 0.043 Uiso 1 1 calc R U . . .
H13D H 1.062458 0.513997 0.941705 0.043 Uiso 1 1 calc R U . . .

loop_
_atom_site_aniso_label
_atom_site_aniso_U_11
_atom_site_aniso_U_22
_atom_site_aniso_U_33
_atom_site_aniso_U_23
_atom_site_aniso_U_13
_atom_site_aniso_U_12
Cl1A 0.0280(3) 0.0247(4) 0.0268(3) 0.0045(3) 0.0164(3) -0.0015(3)
O1A 0.0234(9) 0.0189(10) 0.0123(8) -0.0019(7) 0.0086(7) -0.0009(8)
O2A 0.0233(10) 0.0281(12) 0.0189(9) 0.0099(8) 0.0101(8) 0.0045(8)
O3A 0.0195(9) 0.0198(11) 0.0146(8) 0.0001(7) 0.0077(7) 0.0023(7)
N1A 0.0205(11) 0.0141(12) 0.0105(10) -0.0002(8) 0.0067(9) -0.0008(9)
C1A 0.0165(12) 0.0126(14) 0.0149(12) 0.0015(10) 0.0042(10) 0.0042(10)
C2A 0.0207(12) 0.0117(13) 0.0163(12) -0.0007(10) 0.0094(10) 0.0032(10)
C3A 0.0210(12) 0.0172(14) 0.0143(11) -0.0016(10) 0.0080(10) 0.0013(10)
C4A 0.0209(13) 0.0205(15) 0.0174(12) -0.0032(11) 0.0076(11) -0.0011(11)
C5A 0.0239(13) 0.0159(14) 0.0225(13) 0.0016(10) 0.0150(11) 0.0034(11)
C6A 0.0243(13) 0.0175(14) 0.0160(12) 0.0033(11) 0.0089(10) 0.0045(11)
C7A 0.0213(13) 0.0143(13) 0.0145(12) -0.0003(10) 0.0055(10) 0.0021(10)
C8A 0.0189(13) 0.0168(14) 0.0109(11) -0.0018(9) 0.0055(10) -0.0019(10)
C9A 0.0163(11) 0.0163(14) 0.0125(11) -0.0005(10) 0.0059(9) -0.0006(11)
C10A 0.0188(13) 0.0148(14) 0.0157(12) 0.0007(10) 0.0043(10) -0.0012(10)
C11A 0.0180(12) 0.0176(14) 0.0131(11) -0.0016(10) 0.0030(10) -0.0011(10)
C12A 0.0204(13) 0.0251(15) 0.0202(13) -0.0004(11) 0.0074(11) -0.0023(11)
C13A 0.0175(13) 0.0276(16) 0.0284(14) -0.0043(12) 0.0054(11) 0.0028(11)
C14A 0.0259(14) 0.0211(15) 0.0206(13) -0.0017(11) -0.0009(11) 0.0051(11)
C15A 0.0314(15) 0.0253(16) 0.0158(13) 0.0009(11) 0.0072(11) 0.0012(12)
C16A 0.0216(13) 0.0241(15) 0.0158(12) -0.0007(11) 0.0067(11) 0.0029(11)
Cl1B 0.0256(3) 0.0290(4) 0.0252(3) 0.0031(3) 0.0131(3) -0.0039(3)
O1B 0.0264(10) 0.0207(11) 0.0137(9) -0.0028(7) 0.0085(8) -0.0015(8)
O2B 0.0212(10) 0.0287(11) 0.0165(9) 0.0093(8) 0.0093(8) 0.0047(8)
O3B 0.0192(9) 0.0211(11) 0.0157(8) 0.0005(7) 0.0073(7) 0.0038(7)
N1B 0.0228(11) 0.0173(12) 0.0106(10) -0.0005(8) 0.0084(9) -0.0004(9)
C1B 0.0189(12) 0.0143(14) 0.0140(12) -0.0006(10) 0.0056(10) 0.0040(10)
C2B 0.0197(13) 0.0127(14) 0.0159(12) -0.0016(10) 0.0071(10) 0.0026(10)
C3B 0.0207(12) 0.0219(15) 0.0119(11) -0.0023(10) 0.0049(10) 0.0018(11)
C4B 0.0177(13) 0.0232(15) 0.0190(12) -0.0044(11) 0.0052(11) -0.0036(11)
C5B 0.0210(13) 0.0162(14) 0.0207(13) 0.0009(11) 0.0106(11) 0.0017(10)
C6B 0.0237(13) 0.0177(14) 0.0148(11) 0.0021(11) 0.0057(10) 0.0028(11)
C7B 0.0203(13) 0.0147(14) 0.0163(12) 0.0005(10) 0.0052(10) 0.0000(10)
C8B 0.0201(13) 0.0144(14) 0.0116(11) -0.0021(10) 0.0058(10) -0.0025(10)
C9B 0.0184(11) 0.0144(13) 0.0140(11) 0.0008(10) 0.0075(10) 0.0018(11)
C10B 0.0186(13) 0.0182(14) 0.0134(12) 0.0011(10) 0.0055(10) 0.0022(10)
C11B 0.0210(13) 0.0226(15) 0.0153(11) -0.0001(11) 0.0028(10) 0.0028(11)
C12B 0.0365(16) 0.0246(17) 0.0213(14) 0.0061(12) 0.0016(12) 0.0064(13)
C13B 0.0250(15) 0.0330(18) 0.0210(13) -0.0022(12) -0.0003(11) -0.0017(13)

loop_
_atom_type_symbol
_atom_type_description
_atom_type_scat_dispersion_real
_atom_type_scat_dispersion_imag
_atom_type_scat_source
C C 0.0181 0.0091 'International Tables Vol C Tables 4.2.6.8 and 6.1.1.4'
H H 0.0000 0.0000 'International Tables Vol C Tables 4.2.6.8 and 6.1.1.4'
N N 0.0311 0.0180 'International Tables Vol C Tables 4.2.6.8 and 6.1.1.4'
O O 0.0492 0.0322 'International Tables Vol C Tables 4.2.6.8 and 6.1.1.4'
Cl Cl 0.3639 0.7018 'International Tables Vol C Tables 4.2.6.8 and 6.1.1.4'

loop_
_exptl_crystal_face_index_h
_exptl_crystal_face_index_k
_exptl_crystal_face_index_l
_exptl_crystal_face_perp_dist
0.00 1.00 0.00 0.2450
0.00 -1.00 0.00 0.2070
-1.00 0.00 -1.00 0.0260
1.00 0.00 1.00 0.0260
-1.00 0.00 0.00 0.0320
1.00 0.00 -1.00 0.0230
-1.00 0.00 1.00 0.0360
-1.00 -1.00 0.00 0.1300
0.00 0.00 1.00 0.0310

loop_
_geom_angle_atom_site_label_1
_geom_angle_atom_site_label_2
_geom_angle_atom_site_label_3
_geom_angle
_geom_angle_site_symmetry_1
_geom_angle_site_symmetry_3
_geom_angle_publ_flag
C8A O2A H2A 113(2) . . ?
C1A N1A H1A 118(2) . . ?
C1A N1A C9A 120.6(2) . . ?
C9A N1A H1A 119(2) . . ?
O1A C1A N1A 120.9(2) . . ?
O1A C1A C2A 122.6(2) . . ?
N1A C1A C2A 116.4(2) . . ?
C3A C2A C1A 118.7(2) . . ?
C3A C2A C7A 119.3(2) . . ?
C7A C2A C1A 122.0(2) . . ?
C2A C3A H3A 119.5 . . ?
C4A C3A C2A 120.9(2) . . ?
C4A C3A H3A 119.5 . . ?
C3A C4A H4A 120.7 . . ?
C3A C4A C5A 118.5(2) . . ?
C5A C4A H4A 120.7 . . ?
C4A C5A Cl1A 119.3(2) . . ?
C6A C5A Cl1A 118.9(2) . . ?
C6A C5A C4A 121.8(3) . . ?
C5A C6A H6A 120.3 . . ?
C5A C6A C7A 119.3(2) . . ?
C7A C6A H6A 120.3 . . ?
C2A C7A H7A 120.0 . . ?
C6A C7A C2A 120.1(2) . . ?
C6A C7A H7A 120.0 . . ?
O2A C8A C9A 112.0(2) . . ?
O3A C8A O2A 123.9(2) . . ?
O3A C8A C9A 124.1(2) . . ?
N1A C9A C8A 110.17(19) . . ?
N1A C9A H9A 108.8 . . ?
N1A C9A C10A 109.25(19) . . ?
C8A C9A H9A 108.8 . . ?
C8A C9A C10A 111.0(2) . . ?
C10A C9A H9A 108.8 . . ?
C9A C10A H10A 109.2 . . ?
C9A C10A H10B 109.2 . . ?
H10A C10A H10B 107.9 . . ?
C11A C10A C9A 112.1(2) . . ?
C11A C10A H10A 109.2 . . ?
C11A C10A H10B 109.2 . . ?
C12A C11A C10A 119.8(2) . . ?
C16A C11A C10A 122.4(2) . . ?
C16A C11A C12A 117.8(2) . . ?
C11A C12A H12A 119.2 . . ?
C13A C12A C11A 121.5(3) . . ?
C13A C12A H12A 119.2 . . ?
C12A C13A H13A 120.1 . . ?
C12A C13A C14A 119.9(3) . . ?
C14A C13A H13A 120.1 . . ?
C13A C14A H14A 120.3 . . ?
C15A C14A C13A 119.4(3) . . ?
C15A C14A H14A 120.3 . . ?
C14A C15A H15A 119.7 . . ?
C14A C15A C16A 120.5(3) . . ?
C16A C15A H15A 119.7 . . ?
C11A C16A H16A 119.6 . . ?
C15A C16A C11A 120.8(3) . . ?
C15A C16A H16A 119.6 . . ?
C8B O2B H2B 111(2) . . ?
C1B N1B H1B 117(2) . . ?
C1B N1B C9B 120.8(2) . . ?
C9B N1B H1B 121(2) . . ?
O1B C1B N1B 120.5(2) . . ?
O1B C1B C2B 122.1(2) . . ?
N1B C1B C2B 117.5(2) . . ?
C3B C2B C1B 119.2(2) . . ?
C3B C2B C7B 119.5(2) . . ?
C7B C2B C1B 121.4(2) . . ?
C2B C3B H3B 119.7 . . ?
C4B C3B C2B 120.6(2) . . ?
C4B C3B H3B 119.7 . . ?
C3B C4B H4B 120.6 . . ?
C5B C4B C3B 118.8(2) . . ?
C5B C4B H4B 120.6 . . ?
C4B C5B Cl1B 119.7(2) . . ?
C4B C5B C6B 121.9(3) . . ?
C6B C5B Cl1B 118.3(2) . . ?
C5B C6B H6B 120.6 . . ?
C5B C6B C7B 118.8(2) . . ?
C7B C6B H6B 120.6 . . ?
C2B C7B H7B 119.8 . . ?
C6B C7B C2B 120.4(2) . . ?
C6B C7B H7B 119.8 . . ?
O2B C8B C9B 111.7(2) . . ?
O3B C8B O2B 124.4(2) . . ?
O3B C8B C9B 123.9(2) . . ?
N1B C9B C8B 110.5(2) . . ?
N1B C9B H9B 109.1 . . ?
N1B C9B C10B 110.75(19) . . ?
C8B C9B H9B 109.1 . . ?
C8B C9B C10B 108.1(2) . . ?
C10B C9B H9B 109.1 . . ?
C9B C10B H10C 108.3 . . ?
C9B C10B H10D 108.3 . . ?
H10C C10B H10D 107.4 . . ?
C11B C10B C9B 115.9(2) . . ?
C11B C10B H10C 108.3 . . ?
C11B C10B H10D 108.3 . . ?
C10B C11B H11B 108.1 . . ?
C10B C11B C13B 109.1(2) . . ?
C12B C11B C10B 113.0(2) . . ?
C12B C11B H11B 108.1 . . ?
C12B C11B C13B 110.2(2) . . ?
C13B C11B H11B 108.1 . . ?
C11B C12B H12B 109.5 . . ?
C11B C12B H12C 109.5 . . ?
C11B C12B H12D 109.5 . . ?
H12B C12B H12C 109.5 . . ?
H12B C12B H12D 109.5 . . ?
H12C C12B H12D 109.5 . . ?
C11B C13B H13B 109.5 . . ?
C11B C13B H13C 109.5 . . ?
C11B C13B H13D 109.5 . . ?
H13B C13B H13C 109.5 . . ?
H13B C13B H13D 109.5 . . ?
H13C C13B H13D 109.5 . . ?

loop_
_geom_bond_atom_site_label_1
_geom_bond_atom_site_label_2
_geom_bond_distance
_geom_bond_site_symmetry_2
_geom_bond_publ_flag
Cl1A C5A 1.739(3) . ?
O1A C1A 1.243(3) . ?
O2A H2A 0.88(4) . ?
O2A C8A 1.322(3) . ?
O3A C8A 1.214(3) . ?
N1A H1A 0.86(3) . ?
N1A C1A 1.345(3) . ?
N1A C9A 1.452(3) . ?
C1A C2A 1.492(4) . ?
C2A C3A 1.389(4) . ?
C2A C7A 1.402(4) . ?
C3A H3A 0.9500 . ?
C3A C4A 1.389(4) . ?
C4A H4A 0.9500 . ?
C4A C5A 1.393(4) . ?
C5A C6A 1.374(4) . ?
C6A H6A 0.9500 . ?
C6A C7A 1.392(4) . ?
C7A H7A 0.9500 . ?
C8A C9A 1.523(3) . ?
C9A H9A 1.0000 . ?
C9A C10A 1.547(3) . ?
C10A H10A 0.9900 . ?
C10A H10B 0.9900 . ?
C10A C11A 1.512(3) . ?
C11A C12A 1.398(4) . ?
C11A C16A 1.397(4) . ?
C12A H12A 0.9500 . ?
C12A C13A 1.385(4) . ?
C13A H13A 0.9500 . ?
C13A C14A 1.389(4) . ?
C14A H14A 0.9500 . ?
C14A C15A 1.385(4) . ?
C15A H15A 0.9500 . ?
C15A C16A 1.388(4) . ?
C16A H16A 0.9500 . ?
Cl1B C5B 1.744(3) . ?
O1B C1B 1.251(3) . ?
O2B H2B 0.80(4) . ?
O2B C8B 1.317(3) . ?
O3B C8B 1.214(3) . ?
N1B H1B 0.80(3) . ?
N1B C1B 1.332(4) . ?
N1B C9B 1.454(3) . ?
C1B C2B 1.502(4) . ?
C2B C3B 1.392(4) . ?
C2B C7B 1.397(4) . ?
C3B H3B 0.9500 . ?
C3B C4B 1.391(4) . ?
C4B H4B 0.9500 . ?
C4B C5B 1.381(4) . ?
C5B C6B 1.387(4) . ?
C6B H6B 0.9500 . ?
C6B C7B 1.389(4) . ?
C7B H7B 0.9500 . ?
C8B C9B 1.523(3) . ?
C9B H9B 1.0000 . ?
C9B C10B 1.540(4) . ?
C10B H10C 0.9900 . ?
C10B H10D 0.9900 . ?
C10B C11B 1.532(3) . ?
C11B H11B 1.0000 . ?
C11B C12B 1.524(4) . ?
C11B C13B 1.533(4) . ?
C12B H12B 0.9800 . ?
C12B H12C 0.9800 . ?
C12B H12D 0.9800 . ?
C13B H13B 0.9800 . ?
C13B H13C 0.9800 . ?
C13B H13D 0.9800 . ?

loop_
_geom_hbond_atom_site_label_D
_geom_hbond_atom_site_label_H
_geom_hbond_atom_site_label_A
_geom_hbond_distance_DH
_geom_hbond_distance_HA
_geom_hbond_distance_DA
_geom_hbond_angle_DHA
_geom_hbond_site_symmetry_A
_geom_hbond_publ_flag
O2A H2A O1A 0.88(4) 1.74(4) 2.624(3) 174(3) 2_647 yes
N1A H1A O3B 0.86(3) 2.11(3) 2.961(3) 171(3) . yes
O2B H2B O1B 0.80(4) 1.79(4) 2.588(3) 175(4) 2_656 yes
N1B H1B O3A 0.80(3) 2.13(3) 2.902(3) 163(3) . yes

loop_
_geom_torsion_atom_site_label_1
_geom_torsion_atom_site_label_2
_geom_torsion_atom_site_label_3
_geom_torsion_atom_site_label_4
_geom_torsion
_geom_torsion_site_symmetry_1
_geom_torsion_site_symmetry_2
_geom_torsion_site_symmetry_3
_geom_torsion_site_symmetry_4
_geom_torsion_publ_flag
Cl1A C5A C6A C7A -176.9(2) . . . . ?
O1A C1A C2A C3A 24.2(4) . . . . ?
O1A C1A C2A C7A -155.0(2) . . . . ?
O2A C8A C9A N1A 158.7(2) . . . . ?
O2A C8A C9A C10A -80.1(3) . . . . ?
O3A C8A C9A N1A -21.9(3) . . . . ?
O3A C8A C9A C10A 99.3(3) . . . . ?
N1A C1A C2A C3A -155.9(2) . . . . ?
N1A C1A C2A C7A 24.9(4) . . . . ?
N1A C9A C10A C11A -68.0(3) . . . . ?
C1A N1A C9A C8A -63.8(3) . . . . ?
C1A N1A C9A C10A 173.9(2) . . . . ?
C1A C2A C3A C4A -178.0(2) . . . . ?
C1A C2A C7A C6A 178.0(2) . . . . ?
C2A C3A C4A C5A 0.1(4) . . . . ?
C3A C2A C7A C6A -1.2(4) . . . . ?
C3A C4A C5A Cl1A 176.9(2) . . . . ?
C3A C4A C5A C6A -1.4(4) . . . . ?
C4A C5A C6A C7A 1.4(4) . . . . ?
C5A C6A C7A C2A -0.1(4) . . . . ?
C7A C2A C3A C4A 1.2(4) . . . . ?
C8A C9A C10A C11A 170.3(2) . . . . ?
C9A N1A C1A O1A -1.4(4) . . . . ?
C9A N1A C1A C2A 178.8(2) . . . . ?
C9A C10A C11A C12A -91.8(3) . . . . ?
C9A C10A C11A C16A 87.6(3) . . . . ?
C10A C11A C12A C13A 178.4(3) . . . . ?
C10A C11A C16A C15A -177.4(2) . . . . ?
C11A C12A C13A C14A -0.6(4) . . . . ?
C12A C11A C16A C15A 2.0(4) . . . . ?
C12A C13A C14A C15A 1.2(4) . . . . ?
C13A C14A C15A C16A -0.3(4) . . . . ?
C14A C15A C16A C11A -1.4(4) . . . . ?
C16A C11A C12A C13A -1.1(4) . . . . ?
Cl1B C5B C6B C7B 178.4(2) . . . . ?
O1B C1B C2B C3B -21.2(4) . . . . ?
O1B C1B C2B C7B 158.4(3) . . . . ?
O2B C8B C9B N1B -152.4(2) . . . . ?
O2B C8B C9B C10B 86.2(3) . . . . ?
O3B C8B C9B N1B 30.5(4) . . . . ?
O3B C8B C9B C10B -90.9(3) . . . . ?
N1B C1B C2B C3B 159.1(2) . . . . ?
N1B C1B C2B C7B -21.3(4) . . . . ?
N1B C9B C10B C11B 85.0(3) . . . . ?
C1B N1B C9B C8B 63.4(3) . . . . ?
C1B N1B C9B C10B -176.8(2) . . . . ?
C1B C2B C3B C4B 179.4(3) . . . . ?
C1B C2B C7B C6B 179.8(3) . . . . ?
C2B C3B C4B C5B 0.6(4) . . . . ?
C3B C2B C7B C6B -0.6(4) . . . . ?
C3B C4B C5B Cl1B -179.2(2) . . . . ?
C3B C4B C5B C6B -0.1(4) . . . . ?
C4B C5B C6B C7B -0.7(4) . . . . ?
C5B C6B C7B C2B 1.1(4) . . . . ?
C7B C2B C3B C4B -0.2(4) . . . . ?
C8B C9B C10B C11B -153.8(2) . . . . ?
C9B N1B C1B O1B -0.2(4) . . . . ?
C9B N1B C1B C2B 179.5(2) . . . . ?
C9B C10B C11B C12B -60.8(3) . . . . ?
C9B C10B C11B C13B 176.2(2) . . . . ?
